data_2012694
loop_
_publ_author_name
'Damodharan, Lakshminarasimhan'
'Shamaladevi, Nagarajarao'
'Pattabhi, Vasantha'
'Behera, Manoranjan'
'Kotha, Sambasivarao'

_publ_section_title
;Ethyl
 6-acetylamino-6,7-dihydro-5<i>H</i>-dibenzo[<i>a</i>,<i>c</i>]cycloheptene-6-carboxylate
;
_journal_issue 5
_journal_name_full 'Acta Crystallographica Section C'
_journal_page_first o266
_journal_page_last o267
_journal_paper_doi 10.1107/S0108270102004687
_journal_volume 58
_journal_year 2002
_chemical_formula_iupac 'C20 H21 N O3'
_chemical_formula_moiety 'C20 H21 N O3'
_chemical_formula_sum 'C20 H21 N O3'
_chemical_formula_weight 323.38
_chemical_name_systematic
;
6-Acetylamino-6,7-dihydro-5H-dibenzo[a,c]cycloheptene-6-carboxylic
acid ethyl ester
;
_space_group_IT_number 14
_symmetry_cell_setting monoclinic
_symmetry_space_group_name_Hall '-P 2ybc'
_symmetry_space_group_name_H-M 'P 1 21/c 1'
_atom_sites_solution_hydrogens geom
_atom_sites_solution_primary direct
_atom_sites_solution_secondary difmap
_audit_creation_method SHELXL97
_cell_angle_alpha 90
_cell_angle_beta 102.87(2)
_cell_angle_gamma 90
_cell_formula_units_Z 4
_cell_length_a 7.837(2)
_cell_length_b 24.074(9)
_cell_length_c 9.543(2)
_cell_measurement_reflns_used 25
_cell_measurement_temperature 293(2)
_cell_measurement_theta_max 28.37
_cell_measurement_theta_min 7.57
_cell_volume 1755.2(9)
_computing_cell_refinement 'CAD-4 EXPRESS'
_computing_data_collection 'CAD-4 EXPRESS (Enraf-Nonius, 1994)'
_computing_data_reduction 'XCAD4 (Harms & Wocadlo, 1995)'
_computing_molecular_graphics 'ORTEP-3 (Farrugia, 1997)'
_computing_structure_refinement 'SHELXL97 (Sheldrick, 1997)'
_computing_structure_solution 'SHELXS97 (Sheldrick, 1997)'
_diffrn_ambient_temperature 293(2)
_diffrn_measured_fraction_theta_full 0.935
_diffrn_measured_fraction_theta_max 0.935
_diffrn_measurement_device_type 'Enraf-Nonius CAD-4'
_diffrn_measurement_method 'non-profiled \w/2\q scans'
_diffrn_radiation_monochromator graphite
_diffrn_radiation_source 'fine-focus sealed tube'
_diffrn_radiation_type CuK\a
_diffrn_radiation_wavelength 1.5418
_diffrn_reflns_av_R_equivalents 0.047
_diffrn_reflns_av_sigmaI/netI 0.037
_diffrn_reflns_limit_h_max 9
_diffrn_reflns_limit_h_min -9
_diffrn_reflns_limit_k_max 29
_diffrn_reflns_limit_k_min 0
_diffrn_reflns_limit_l_max 10
_diffrn_reflns_limit_l_min -11
_diffrn_reflns_number 3522
_diffrn_reflns_theta_full 71.91
_diffrn_reflns_theta_max 71.91
_diffrn_reflns_theta_min 3.67
_diffrn_standards_decay_% 16
_diffrn_standards_interval_time 120
_diffrn_standards_number 3
_exptl_absorpt_coefficient_mu 0.660
_exptl_absorpt_correction_T_max 0.922
_exptl_absorpt_correction_T_min 0.802
_exptl_absorpt_correction_type \y-scan
_exptl_absorpt_process_details '(North et al., 1968)'
_exptl_crystal_colour colourless
_exptl_crystal_density_diffrn 1.224
_exptl_crystal_density_meas ?
_exptl_crystal_density_method 'not measured'
_exptl_crystal_description 'rectangular block'
_exptl_crystal_F_000 688
_exptl_crystal_size_max 0.35
_exptl_crystal_size_mid 0.13
_exptl_crystal_size_min 0.10
_refine_diff_density_max 0.24
_refine_diff_density_min -0.28
_refine_ls_extinction_method none
_refine_ls_goodness_of_fit_ref 1.048
_refine_ls_hydrogen_treatment constr
_refine_ls_matrix_type full
_refine_ls_number_parameters 219
_refine_ls_number_reflns 3312
_refine_ls_number_restraints 0
_refine_ls_restrained_S_all 1.048
_refine_ls_R_factor_all 0.124
_refine_ls_R_factor_gt 0.080
_refine_ls_shift/su_max 0.046
_refine_ls_shift/su_mean 0.005
_refine_ls_structure_factor_coef Fsqd
_refine_ls_weighting_details 'calc w = 1/[\s^2^(Fo^2^)+(0.1621P)^2^+0.1670P] where P=(Fo^2^+2Fc^2^)/3'
_refine_ls_weighting_scheme calc
_refine_ls_wR_factor_gt 0.222
_refine_ls_wR_factor_ref 0.262
_reflns_number_gt 1976
_reflns_number_total 3312
_reflns_threshold_expression I>2\s(I)
_cod_data_source_file de1181.cif
_cod_data_source_block I
_cod_depositor_comments
;
The following automatic conversions were performed:
'_symmetry_cell_setting' value 'Monoclinic' changed to 'monoclinic'
according to '/home/saulius/struct/CIF-dictionaries/cif_core.dic'
dictionary named 'cif_core.dic' version 2.4.1 from 2010-06-29.

Automatic conversion script
Id: cif_fix_enum 1527 2010-12-29 10:47:43Z saulius 

The following automatic conversions were performed:

'_symmetry_cell_setting' value 'Monoclinic' changed to 'monoclinic'
according to /home/saulius/struct/CIF-dictionaries/cif_core.dic
dictionary named 'cif_core.dic' version 2.4.1 from 2010-06-29.

Automatic conversion script
Id: cif_fix_values 1715 2011-07-08 13:25:40Z adriana 

The following automatic conversions were performed:

'_exptl_crystal_density_meas' value 'not measured' was changed to '?'
- the value is perceived as not measured.

Automatic conversion script
Id: cif_fix_values 3008 2015-01-20 13:52:24Z robertas 
;
_cod_original_sg_symbol_H-M 'P 21/c'
_cod_database_code 2012694
_cod_database_fobs_code 2012694

loop_
_symmetry_equiv_pos_as_xyz
'x, y, z'
'-x, y+1/2, -z+1/2'
'-x, -y, -z'
'x, -y-1/2, z-1/2'

loop_
_atom_site_label
_atom_site_fract_x
_atom_site_fract_y
_atom_site_fract_z
_atom_site_U_iso_or_equiv
_atom_site_adp_type
_atom_site_calc_flag
_atom_site_refinement_flags
_atom_site_occupancy
_atom_site_disorder_assembly
_atom_site_disorder_group
_atom_site_type_symbol
C1 0.0342(7) 0.2792(2) 0.2297(5) 0.1071(16) Uani d . 1 . . C
H1A -0.0641 0.2791 0.1490 0.161 Uiso calc R 1 . . H
H1B 0.0629 0.2418 0.2604 0.161 Uiso calc R 1 . . H
H1C 0.1328 0.2961 0.2022 0.161 Uiso calc R 1 . . H
C2 -0.0099(6) 0.31073(18) 0.3473(4) 0.0854(12) Uani d . 1 . . C
H2A -0.0400 0.3485 0.3157 0.103 Uiso calc R 1 . . H
H2B -0.1114 0.2941 0.3732 0.103 Uiso calc R 1 . . H
O3 0.1349(3) 0.31184(10) 0.4732(3) 0.0763(7) Uani d . 1 . . O
C4 0.2659(5) 0.34668(12) 0.4701(3) 0.0649(9) Uani d . 1 . . C
O5 0.2660(4) 0.37839(10) 0.3734(3) 0.0898(9) Uani d . 1 . . O
C6 0.4073(4) 0.34408(11) 0.6100(3) 0.0559(8) Uani d . 1 . . C
C7 0.3318(5) 0.37216(12) 0.7286(3) 0.0588(8) Uani d . 1 . . C
H7A 0.2139 0.3585 0.7222 0.071 Uiso calc R 1 . . H
H7B 0.4019 0.3613 0.8216 0.071 Uiso calc R 1 . . H
C8 0.3268(5) 0.43492(12) 0.7200(3) 0.0588(8) Uani d . 1 . . C
C9 0.1709(5) 0.46296(14) 0.6760(4) 0.0681(9) Uani d . 1 . . C
H9 0.0673 0.4429 0.6497 0.082 Uiso calc R 1 . . H
C10 0.1654(6) 0.52047(16) 0.6702(4) 0.0794(11) Uani d . 1 . . C
H10 0.0591 0.5389 0.6408 0.095 Uiso calc R 1 . . H
C11 0.3183(6) 0.54984(14) 0.7084(4) 0.0809(11) Uani d . 1 . . C
H11 0.3160 0.5884 0.7032 0.097 Uiso calc R 1 . . H
C12 0.4741(6) 0.52298(15) 0.7540(4) 0.0771(11) Uani d . 1 . . C
H12 0.5765 0.5436 0.7809 0.093 Uiso calc R 1 . . H
C13 0.4827(5) 0.46519(13) 0.7611(3) 0.0649(9) Uani d . 1 . . C
C14 0.6512(5) 0.43511(14) 0.8114(3) 0.0655(9) Uani d . 1 . . C
C15 0.7659(6) 0.45047(17) 0.9383(4) 0.0828(11) Uani d . 1 . . C
H15 0.7396 0.4808 0.9902 0.099 Uiso calc R 1 . . H
C16 0.9189(6) 0.4210(2) 0.9882(5) 0.1008(15) Uani d . 1 . . C
H16 0.9945 0.4311 1.0741 0.121 Uiso calc R 1 . . H
C17 0.9584(6) 0.3767(3) 0.9101(5) 0.1005(15) Uani d . 1 . . C
H17 1.0609 0.3566 0.9433 0.121 Uiso calc R 1 . . H
C18 0.8454(5) 0.36200(18) 0.7817(4) 0.0827(11) Uani d . 1 . . C
H18 0.8742 0.3322 0.7293 0.099 Uiso calc R 1 . . H
C19 0.6924(5) 0.39033(14) 0.7304(4) 0.0638(8) Uani d . 1 . . C
C20 0.5712(5) 0.37480(14) 0.5902(3) 0.0642(9) Uani d . 1 . . C
H20A 0.6340 0.3514 0.5358 0.077 Uiso calc R 1 . . H
H20B 0.5361 0.4083 0.5347 0.077 Uiso calc R 1 . . H
N21 0.4457(4) 0.28618(9) 0.6532(3) 0.0562(7) Uani d . 1 . . N
H21 0.4491 0.2771 0.7409 0.067 Uiso calc R 1 . . H
C22 0.4756(4) 0.24690(13) 0.5636(3) 0.0603(8) Uani d . 1 . . C
O23 0.4738(4) 0.25799(9) 0.4360(2) 0.0772(8) Uani d . 1 . . O
C24 0.5110(5) 0.18948(13) 0.6230(4) 0.0716(10) Uani d . 1 . . C
H24A 0.5037 0.1892 0.7221 0.107 Uiso calc R 1 . . H
H24B 0.6260 0.1781 0.6155 0.107 Uiso calc R 1 . . H
H24C 0.4258 0.1643 0.5694 0.107 Uiso calc R 1 . . H

loop_
_atom_site_aniso_label
_atom_site_aniso_U_11
_atom_site_aniso_U_22
_atom_site_aniso_U_33
_atom_site_aniso_U_12
_atom_site_aniso_U_13
_atom_site_aniso_U_23
C1 0.113(4) 0.104(3) 0.090(3) -0.006(3) -0.007(3) -0.021(3)
C2 0.079(2) 0.092(3) 0.072(3) 0.006(2) -0.0121(19) -0.005(2)
O3 0.0830(17) 0.0788(15) 0.0571(15) -0.0112(13) -0.0059(12) 0.0090(11)
C4 0.092(2) 0.0485(15) 0.0475(18) -0.0008(16) 0.0006(16) 0.0014(13)
O5 0.133(2) 0.0707(15) 0.0520(14) -0.0151(15) -0.0085(14) 0.0189(12)
C6 0.078(2) 0.0504(15) 0.0366(16) -0.0041(14) 0.0079(13) 0.0005(12)
C7 0.078(2) 0.0533(15) 0.0445(17) -0.0041(15) 0.0112(14) 0.0003(13)
C8 0.080(2) 0.0530(16) 0.0407(16) -0.0033(15) 0.0085(14) -0.0010(12)
C9 0.084(2) 0.066(2) 0.0497(19) 0.0014(17) 0.0070(16) -0.0010(14)
C10 0.111(3) 0.067(2) 0.054(2) 0.019(2) 0.0058(19) 0.0044(16)
C11 0.124(3) 0.0502(17) 0.067(2) 0.003(2) 0.017(2) 0.0025(15)
C12 0.109(3) 0.0605(19) 0.062(2) -0.018(2) 0.018(2) -0.0051(16)
C13 0.092(2) 0.0594(17) 0.0435(18) -0.0079(17) 0.0158(16) -0.0030(13)
C14 0.076(2) 0.070(2) 0.0487(19) -0.0156(16) 0.0098(15) -0.0021(15)
C15 0.092(3) 0.096(3) 0.056(2) -0.020(2) 0.0064(19) -0.0113(19)
C16 0.081(3) 0.151(4) 0.063(3) -0.014(3) 0.001(2) -0.002(3)
C17 0.071(3) 0.149(4) 0.076(3) 0.009(3) 0.007(2) 0.011(3)
C18 0.084(3) 0.102(3) 0.064(2) -0.002(2) 0.022(2) -0.001(2)
C19 0.071(2) 0.071(2) 0.0499(19) -0.0112(16) 0.0137(15) 0.0022(15)
C20 0.088(2) 0.0616(17) 0.0451(18) -0.0061(16) 0.0181(16) 0.0009(14)
N21 0.0837(18) 0.0496(13) 0.0328(13) -0.0017(12) 0.0074(11) 0.0007(9)
C22 0.073(2) 0.0610(17) 0.0413(19) -0.0011(15) 0.0017(14) -0.0006(13)
O23 0.126(2) 0.0673(14) 0.0379(14) 0.0049(13) 0.0179(12) 0.0022(10)
C24 0.102(3) 0.0578(18) 0.051(2) 0.0161(17) 0.0069(17) 0.0008(14)

loop_
_atom_type_symbol
_atom_type_description
_atom_type_scat_dispersion_real
_atom_type_scat_dispersion_imag
_atom_type_scat_source
C C 0.0181 0.0091 'International Tables Vol C Tables 4.2.6.8 and 6.1.1.4'
H H 0.0000 0.0000 'International Tables Vol C Tables 4.2.6.8 and 6.1.1.4'
N N 0.0311 0.0180 'International Tables Vol C Tables 4.2.6.8 and 6.1.1.4'
O O 0.0492 0.0322 'International Tables Vol C Tables 4.2.6.8 and 6.1.1.4'

loop_
_geom_angle_atom_site_label_1
_geom_angle_atom_site_label_2
_geom_angle_atom_site_label_3
_geom_angle
C2 C1 H1A 109.5
C2 C1 H1B 109.5
H1A C1 H1B 109.5
C2 C1 H1C 109.5
H1A C1 H1C 109.5
H1B C1 H1C 109.5
O3 C2 C1 111.7(4)
O3 C2 H2A 109.3
C1 C2 H2A 109.3
O3 C2 H2B 109.3
C1 C2 H2B 109.3
H2A C2 H2B 107.9
C4 O3 C2 117.2(3)
O5 C4 O3 123.5(3)
O5 C4 C6 124.9(3)
O3 C4 C6 111.5(3)
N21 C6 C20 111.7(3)
N21 C6 C4 110.3(2)
C20 C6 C4 109.7(3)
N21 C6 C7 107.3(2)
C20 C6 C7 110.4(2)
C4 C6 C7 107.4(3)
C8 C7 C6 114.0(3)
C8 C7 H7A 108.8
C6 C7 H7A 108.8
C8 C7 H7B 108.7
C6 C7 H7B 108.7
H7A C7 H7B 107.6
C9 C8 C13 119.3(3)
C9 C8 C7 121.1(3)
C13 C8 C7 119.6(3)
C8 C9 C10 121.3(4)
C8 C9 H9 119.3
C10 C9 H9 119.3
C11 C10 C9 119.2(4)
C11 C10 H10 120.4
C9 C10 H10 120.4
C12 C11 C10 120.5(3)
C12 C11 H11 119.7
C10 C11 H11 119.7
C11 C12 C13 121.2(4)
C11 C12 H12 119.4
C13 C12 H12 119.4
C12 C13 C8 118.4(4)
C12 C13 C14 122.0(3)
C8 C13 C14 119.5(3)
C15 C14 C19 120.1(4)
C15 C14 C13 120.5(3)
C19 C14 C13 119.5(3)
C16 C15 C14 120.5(4)
C16 C15 H15 119.8
C14 C15 H15 119.8
C17 C16 C15 119.6(4)
C17 C16 H16 120.2
C15 C16 H16 120.2
C16 C17 C18 120.0(4)
C16 C17 H17 120.0
C18 C17 H17 120.0
C19 C18 C17 121.6(4)
C19 C18 H18 119.2
C17 C18 H18 119.2
C18 C19 C14 118.3(3)
C18 C19 C20 121.5(3)
C14 C19 C20 120.2(3)
C19 C20 C6 113.0(3)
C19 C20 H20A 109.0
C6 C20 H20A 109.0
C19 C20 H20B 109.0
C6 C20 H20B 109.0
H20A C20 H20B 107.8
C22 N21 C6 123.4(3)
C22 N21 H21 118.3
C6 N21 H21 118.3
O23 C22 N21 120.8(3)
O23 C22 C24 122.0(3)
N21 C22 C24 117.3(3)
C22 C24 H24A 109.5
C22 C24 H24B 109.5
H24A C24 H24B 109.5
C22 C24 H24C 109.5
H24A C24 H24C 109.5
H24B C24 H24C 109.5

loop_
_geom_bond_atom_site_label_1
_geom_bond_atom_site_label_2
_geom_bond_site_symmetry_2
_geom_bond_distance
_geom_bond_publ_flag
C1 C2 . 1.459(6) ?
C1 H1A . 0.9600 ?
C1 H1B . 0.9600 ?
C1 H1C . 0.9600 ?
C2 O3 . 1.458(4) ?
C2 H2A . 0.9700 ?
C2 H2B . 0.9700 ?
O3 C4 . 1.331(4) ?
C4 O5 . 1.198(4) ?
C4 C6 . 1.534(4) ?
C6 N21 . 1.466(4) ?
C6 C20 . 1.530(5) ?
C6 C7 . 1.545(4) ?
C7 C8 . 1.513(4) ?
C7 H7A . 0.9700 ?
C7 H7B . 0.9700 ?
C8 C9 . 1.376(5) ?
C8 C13 . 1.401(5) ?
C9 C10 . 1.386(5) ?
C9 H9 . 0.9300 ?
C10 C11 . 1.369(6) ?
C10 H10 . 0.9300 ?
C11 C12 . 1.364(6) ?
C11 H11 . 0.9300 ?
C12 C13 . 1.394(5) ?
C12 H12 . 0.9300 ?
C13 C14 . 1.489(5) ?
C14 C15 . 1.388(5) ?
C14 C19 . 1.405(5) ?
C15 C16 . 1.383(6) ?
C15 H15 . 0.9300 ?
C16 C17 . 1.375(7) ?
C16 H16 . 0.9300 ?
C17 C18 . 1.389(6) ?
C17 H17 . 0.9300 ?
C18 C19 . 1.372(5) ?
C18 H18 . 0.9300 ?
C19 C20 . 1.505(5) ?
C20 H20A . 0.9700 ?
C20 H20B . 0.9700 ?
N21 C22 . 1.330(4) ?
N21 H21 . 0.8600 ?
C22 O23 . 1.244(4) ?
C22 C24 . 1.496(4) ?
C24 H24A . 0.9600 ?
C24 H24B . 0.9600 ?
C24 H24C . 0.9600 ?

loop_
_geom_hbond_atom_site_label_D
_geom_hbond_atom_site_label_H
_geom_hbond_atom_site_label_A
_geom_hbond_site_symmetry_A
_geom_hbond_distance_DH
_geom_hbond_distance_HA
_geom_hbond_distance_DA
_geom_hbond_angle_DHA
N21 H21 O23 4_566 0.86 2.01 2.863(3) 169
C24 H24A O23 4_566 0.96 2.46 3.316(4) 148
C9 H9 Cg2 1_455 0.93 3.30 3.926(4) 127
C15 H15 Cg1 3_656 0.93 3.03 3.785(4) 140

loop_
_geom_torsion_atom_site_label_1
_geom_torsion_atom_site_label_2
_geom_torsion_atom_site_label_3
_geom_torsion_atom_site_label_4
_geom_torsion
C1 C2 O3 C4 77.9(5)
C2 O3 C4 O5 3.6(5)
C2 O3 C4 C6 179.2(3)
O5 C4 C6 N21 -139.9(4)
O3 C4 C6 N21 44.6(4)
O5 C4 C6 C20 -16.6(5)
O3 C4 C6 C20 167.9(3)
O5 C4 C6 C7 103.4(4)
O3 C4 C6 C7 -72.1(3)
N21 C6 C7 C8 165.7(3)
C20 C6 C7 C8 43.8(4)
C4 C6 C7 C8 -75.8(3)
C6 C7 C8 C9 107.8(4)
C6 C7 C8 C13 -73.9(4)
C13 C8 C9 C10 0.7(5)
C7 C8 C9 C10 178.9(3)
C8 C9 C10 C11 0.3(5)
C9 C10 C11 C12 -1.1(6)
C10 C11 C12 C13 1.0(6)
C11 C12 C13 C8 0.0(5)
C11 C12 C13 C14 -179.6(3)
C9 C8 C13 C12 -0.8(5)
C7 C8 C13 C12 -179.1(3)
C9 C8 C13 C14 178.8(3)
C7 C8 C13 C14 0.5(4)
C12 C13 C14 C15 49.2(5)
C8 C13 C14 C15 -130.5(4)
C12 C13 C14 C19 -131.9(4)
C8 C13 C14 C19 48.4(4)
C19 C14 C15 C16 -1.8(6)
C13 C14 C15 C16 177.2(4)
C14 C15 C16 C17 1.0(7)
C15 C16 C17 C18 0.3(7)
C16 C17 C18 C19 -0.7(7)
C17 C18 C19 C14 -0.1(6)
C17 C18 C19 C20 179.1(4)
C15 C14 C19 C18 1.3(5)
C13 C14 C19 C18 -177.6(3)
C15 C14 C19 C20 -177.9(3)
C13 C14 C19 C20 3.1(5)
C18 C19 C20 C6 105.0(4)
C14 C19 C20 C6 -75.8(4)
N21 C6 C20 C19 -76.0(3)
C4 C6 C20 C19 161.5(3)
C7 C6 C20 C19 43.4(4)
C20 C6 N21 C22 -74.2(4)
C4 C6 N21 C22 48.0(4)
C7 C6 N21 C22 164.7(3)
C6 N21 C22 O23 0.6(5)
C6 N21 C22 C24 -179.3(3)

loop_
_cod_related_entry_id
_cod_related_entry_database
_cod_related_entry_code
1 ChemSpider 4402196
